data_2232884
loop_
_publ_author_name
'Chang, Jian-Guo'

_publ_section_title
;
 <i>N</i>'-[(<i>E</i>)-1-(5-Bromo-2-hydroxyphenyl)ethylidene]-2-chlorobenzohydrazide
;
_journal_coeditor_code PK2360
_journal_issue 12
_journal_name_full 'Acta Crystallographica Section E'
_journal_page_first o3365
_journal_paper_doi 10.1107/S1600536811048495
_journal_volume 67
_journal_year 2011
_chemical_formula_iupac 'C15 H12 Br Cl N2 O2'
_chemical_formula_moiety 'C15 H12 Br Cl N2 O2'
_chemical_formula_sum 'C15 H12 Br Cl N2 O2'
_chemical_formula_weight 367.62
_chemical_name_systematic
;
<i>N</i>'-[(<i>E</i>)-1-(5-Bromo-2-hydroxyphenyl)ethylidene]-
2-chlorobenzohydrazide
;
_space_group_IT_number 14
_symmetry_cell_setting monoclinic
_symmetry_space_group_name_Hall '-P 2yn'
_symmetry_space_group_name_H-M 'P 1 21/n 1'
_atom_sites_solution_hydrogens geom
_atom_sites_solution_primary direct
_atom_sites_solution_secondary difmap
_cell_angle_alpha 90.00
_cell_angle_beta 106.099(4)
_cell_angle_gamma 90.00
_cell_formula_units_Z 4
_cell_length_a 14.861(3)
_cell_length_b 4.8370(10)
_cell_length_c 21.310(4)
_cell_measurement_reflns_used 1463
_cell_measurement_temperature 298(2)
_cell_measurement_theta_max 22.58
_cell_measurement_theta_min 2.93
_cell_volume 1471.7(5)
_computing_cell_refinement 'SAINT (Bruker, 2005)'
_computing_data_collection 'APEX2 (Bruker, 2005)'
_computing_data_reduction 'SAINT (Bruker, 2005)'
_computing_molecular_graphics 'XP in SHELXTL (Sheldrick, 2008)'
_computing_publication_material 'SHELXTL (Sheldrick, 2008)'
_computing_structure_refinement 'SHELXL97 (Sheldrick, 2008)'
_computing_structure_solution 'SHELXS97 (Sheldrick, 2008)'
_diffrn_ambient_temperature 298(2)
_diffrn_measured_fraction_theta_full 0.999
_diffrn_measured_fraction_theta_max 0.999
_diffrn_measurement_device_type 'Bruker APEXII CCD area-detector'
_diffrn_measurement_method '\f and \w scans'
_diffrn_radiation_monochromator graphite
_diffrn_radiation_source 'fine-focus sealed tube'
_diffrn_radiation_type MoK\a
_diffrn_radiation_wavelength 0.71073
_diffrn_reflns_av_R_equivalents 0.0519
_diffrn_reflns_av_sigmaI/netI 0.0676
_diffrn_reflns_limit_h_max 12
_diffrn_reflns_limit_h_min -17
_diffrn_reflns_limit_k_max 5
_diffrn_reflns_limit_k_min -5
_diffrn_reflns_limit_l_max 25
_diffrn_reflns_limit_l_min -25
_diffrn_reflns_number 7095
_diffrn_reflns_theta_full 25.05
_diffrn_reflns_theta_max 25.05
_diffrn_reflns_theta_min 1.50
_diffrn_standards_number 0
_exptl_absorpt_coefficient_mu 2.979
_exptl_absorpt_correction_T_max 0.842
_exptl_absorpt_correction_T_min 0.664
_exptl_absorpt_correction_type multi-scan
_exptl_absorpt_process_details '(SADABS; Sheldrick, 2003)'
_exptl_crystal_colour colourless
_exptl_crystal_density_diffrn 1.655
_exptl_crystal_density_method 'not measured'
_exptl_crystal_description block
_exptl_crystal_F_000 736
_exptl_crystal_size_max 0.15
_exptl_crystal_size_mid 0.10
_exptl_crystal_size_min 0.06
_refine_diff_density_max 0.314
_refine_diff_density_min -0.415
_refine_ls_extinction_method none
_refine_ls_goodness_of_fit_ref 1.052
_refine_ls_hydrogen_treatment constr
_refine_ls_matrix_type full
_refine_ls_number_parameters 191
_refine_ls_number_reflns 2605
_refine_ls_number_restraints 0
_refine_ls_restrained_S_all 1.052
_refine_ls_R_factor_all 0.0951
_refine_ls_R_factor_gt 0.0432
_refine_ls_shift/su_max 0.000
_refine_ls_shift/su_mean 0.000
_refine_ls_structure_factor_coef Fsqd
_refine_ls_weighting_details 'calc w=1/[\s^2^(Fo^2^)+(0.0490P)^2^+0.1072P] where P=(Fo^2^+2Fc^2^)/3'
_refine_ls_weighting_scheme calc
_refine_ls_wR_factor_gt 0.0985
_refine_ls_wR_factor_ref 0.1187
_reflns_number_gt 1514
_reflns_number_total 2605
_reflns_threshold_expression I>2\s(I)
_cod_data_source_file pk2360.cif
_cod_data_source_block I
_cod_original_sg_symbol_H-M 'P 21/n'
_cod_database_code 2232884
_cod_database_fobs_code 2232884

loop_
_symmetry_equiv_pos_as_xyz
'x, y, z'
'-x+1/2, y+1/2, -z+1/2'
'-x, -y, -z'
'x-1/2, -y-1/2, z-1/2'

loop_
_atom_site_type_symbol
_atom_site_label
_atom_site_fract_x
_atom_site_fract_y
_atom_site_fract_z
_atom_site_U_iso_or_equiv
_atom_site_adp_type
_atom_site_calc_flag
_atom_site_refinement_flags
_atom_site_occupancy
_atom_site_symmetry_multiplicity
Br Br1 0.10714(4) 0.26900(11) 0.07214(2) 0.0735(3) Uani d . 1 1
Cl Cl1 0.30550(9) 0.2243(3) 0.53343(6) 0.0666(4) Uani d . 1 1
O O1 0.1050(2) -0.4214(6) 0.45813(14) 0.0539(8) Uani d . 1 1
O O2 -0.0140(2) -0.3493(7) 0.27979(16) 0.0590(9) Uani d . 1 1
H H2 0.0073 -0.2826 0.3163 0.089 Uiso calc R 1 1
N N1 0.1335(2) 0.0122(7) 0.43053(16) 0.0427(9) Uani d . 1 1
H H1 0.1565 0.1729 0.4427 0.051 Uiso calc R 1 1
N N2 0.0972(2) -0.0529(7) 0.36469(16) 0.0422(9) Uani d . 1 1
C C1 0.2301(3) 0.0827(8) 0.5746(2) 0.0408(11) Uani d . 1 1
C C2 0.1587(3) -0.0978(8) 0.5449(2) 0.0383(10) Uani d . 1 1
C C3 0.1083(3) -0.2171(8) 0.5835(2) 0.0501(12) Uani d . 1 1
H H3 0.0615 -0.3444 0.5651 0.060 Uiso calc R 1 1
C C4 0.1260(4) -0.1510(11) 0.6491(3) 0.0591(14) Uani d . 1 1
H H4 0.0914 -0.2340 0.6743 0.071 Uiso calc R 1 1
C C5 0.1939(4) 0.0354(11) 0.6766(2) 0.0629(14) Uani d . 1 1
H H5 0.2046 0.0836 0.7203 0.076 Uiso calc R 1 1
C C6 0.2466(3) 0.1522(10) 0.6402(2) 0.0544(13) Uani d . 1 1
H H6 0.2935 0.2781 0.6593 0.065 Uiso calc R 1 1
C C7 0.1312(3) -0.1848(8) 0.4744(2) 0.0398(11) Uani d . 1 1
C C8 0.1261(3) 0.0878(8) 0.3226(2) 0.0379(11) Uani d . 1 1
C C9 0.1998(3) 0.3071(9) 0.3396(2) 0.0505(12) Uani d . 1 1
H H9A 0.1715 0.4847 0.3275 0.076 Uiso calc R 1 1
H H9B 0.2457 0.2737 0.3165 0.076 Uiso calc R 1 1
H H9C 0.2294 0.3036 0.3858 0.076 Uiso calc R 1 1
C C10 0.0828(3) 0.0126(8) 0.25362(19) 0.0383(10) Uani d . 1 1
C C11 0.1075(3) 0.1475(9) 0.2027(2) 0.0451(11) Uani d . 1 1
H H11 0.1523 0.2868 0.2132 0.054 Uiso calc R 1 1
C C12 0.0688(3) 0.0840(10) 0.1384(2) 0.0523(13) Uani d . 1 1
C C13 0.0016(3) -0.1209(11) 0.1220(2) 0.0579(14) Uani d . 1 1
H H13 -0.0257 -0.1645 0.0783 0.070 Uiso calc R 1 1
C C14 -0.0251(4) -0.2602(10) 0.1702(3) 0.0629(14) Uani d . 1 1
H H14 -0.0704 -0.3978 0.1587 0.075 Uiso calc R 1 1
C C15 0.0147(3) -0.1986(9) 0.2358(2) 0.0451(12) Uani d . 1 1

loop_
_atom_site_aniso_label
_atom_site_aniso_U_11
_atom_site_aniso_U_22
_atom_site_aniso_U_33
_atom_site_aniso_U_12
_atom_site_aniso_U_13
_atom_site_aniso_U_23
Br1 0.1016(5) 0.0720(4) 0.0474(3) 0.0180(3) 0.0216(3) 0.0081(3)
Cl1 0.0595(9) 0.0796(10) 0.0582(8) -0.0267(7) 0.0123(6) -0.0046(7)
O1 0.081(2) 0.0263(18) 0.0544(19) -0.0110(15) 0.0179(16) -0.0075(15)
O2 0.070(2) 0.048(2) 0.059(2) -0.0214(16) 0.0164(19) -0.0124(18)
N1 0.061(3) 0.0243(19) 0.039(2) -0.0107(17) 0.0094(18) -0.0010(17)
N2 0.055(3) 0.030(2) 0.037(2) -0.0065(17) 0.0073(18) -0.0052(17)
C1 0.041(3) 0.036(2) 0.042(3) 0.001(2) 0.006(2) -0.001(2)
C2 0.042(3) 0.030(2) 0.041(2) 0.007(2) 0.009(2) 0.002(2)
C3 0.058(3) 0.036(3) 0.056(3) -0.008(2) 0.015(3) -0.002(2)
C4 0.069(4) 0.054(3) 0.059(3) 0.000(3) 0.027(3) 0.006(3)
C5 0.073(4) 0.066(4) 0.049(3) 0.003(3) 0.017(3) -0.005(3)
C6 0.057(3) 0.047(3) 0.054(3) -0.001(2) 0.007(3) -0.009(2)
C7 0.043(3) 0.025(3) 0.051(3) 0.0008(19) 0.013(2) -0.001(2)
C8 0.038(3) 0.028(2) 0.045(3) 0.0042(19) 0.007(2) -0.006(2)
C9 0.054(3) 0.047(3) 0.045(3) -0.011(2) 0.005(2) 0.001(2)
C10 0.041(3) 0.031(2) 0.041(3) 0.005(2) 0.008(2) -0.005(2)
C11 0.054(3) 0.036(3) 0.043(3) 0.003(2) 0.009(2) -0.007(2)
C12 0.060(3) 0.046(3) 0.045(3) 0.017(3) 0.006(2) -0.002(2)
C13 0.065(4) 0.055(3) 0.044(3) 0.017(3) -0.002(3) -0.011(3)
C14 0.060(4) 0.061(4) 0.056(3) -0.001(3) -0.003(3) -0.014(3)
C15 0.040(3) 0.042(3) 0.049(3) -0.001(2) 0.005(2) -0.004(2)

loop_
_atom_type_symbol
_atom_type_description
_atom_type_scat_dispersion_real
_atom_type_scat_dispersion_imag
_atom_type_scat_source
C C 0.0033 0.0016 'International Tables Vol C Tables 4.2.6.8 and 6.1.1.4'
H H 0.0000 0.0000 'International Tables Vol C Tables 4.2.6.8 and 6.1.1.4'
N N 0.0061 0.0033 'International Tables Vol C Tables 4.2.6.8 and 6.1.1.4'
O O 0.0106 0.0060 'International Tables Vol C Tables 4.2.6.8 and 6.1.1.4'
Cl Cl 0.1484 0.1585 'International Tables Vol C Tables 4.2.6.8 and 6.1.1.4'
Br Br -0.2901 2.4595 'International Tables Vol C Tables 4.2.6.8 and 6.1.1.4'

loop_
_geom_angle_atom_site_label_1
_geom_angle_atom_site_label_2
_geom_angle_atom_site_label_3
_geom_angle
C15 O2 H2 109.5
C7 N1 N2 117.6(3)
C7 N1 H1 121.2
N2 N1 H1 121.2
C8 N2 N1 118.1(3)
C2 C1 C6 120.6(4)
C2 C1 Cl1 122.5(3)
C6 C1 Cl1 116.9(3)
C3 C2 C1 117.7(4)
C3 C2 C7 115.8(4)
C1 C2 C7 126.5(4)
C2 C3 C4 121.4(4)
C2 C3 H3 119.3
C4 C3 H3 119.3
C5 C4 C3 119.9(5)
C5 C4 H4 120.1
C3 C4 H4 120.1
C4 C5 C6 120.2(5)
C4 C5 H5 119.9
C6 C5 H5 119.9
C5 C6 C1 120.1(5)
C5 C6 H6 120.0
C1 C6 H6 120.0
O1 C7 N1 122.2(4)
O1 C7 C2 121.3(4)
N1 C7 C2 116.4(3)
N2 C8 C10 115.1(4)
N2 C8 C9 124.6(4)
C10 C8 C9 120.3(4)
C8 C9 H9A 109.5
C8 C9 H9B 109.5
H9A C9 H9B 109.5
C8 C9 H9C 109.5
H9A C9 H9C 109.5
H9B C9 H9C 109.5
C11 C10 C15 116.8(4)
C11 C10 C8 121.4(4)
C15 C10 C8 121.8(4)
C12 C11 C10 123.0(4)
C12 C11 H11 118.5
C10 C11 H11 118.5
C11 C12 C13 119.3(5)
C11 C12 Br1 120.9(4)
C13 C12 Br1 119.8(4)
C14 C13 C12 119.9(5)
C14 C13 H13 120.0
C12 C13 H13 120.0
C13 C14 C15 121.1(5)
C13 C14 H14 119.5
C15 C14 H14 119.5
O2 C15 C14 117.1(4)
O2 C15 C10 123.1(4)
C14 C15 C10 119.8(5)

loop_
_geom_bond_atom_site_label_1
_geom_bond_atom_site_label_2
_geom_bond_distance
Br1 C12 1.889(5)
Cl1 C1 1.743(4)
O1 C7 1.228(5)
O2 C15 1.346(5)
O2 H2 0.8200
N1 C7 1.342(5)
N1 N2 1.393(4)
N1 H1 0.8600
N2 C8 1.291(5)
C1 C2 1.384(5)
C1 C6 1.392(6)
C2 C3 1.383(6)
C2 C7 1.505(6)
C3 C4 1.386(6)
C3 H3 0.9300
C4 C5 1.359(7)
C4 H4 0.9300
C5 C6 1.368(7)
C5 H5 0.9300
C6 H6 0.9300
C8 C10 1.477(5)
C8 C9 1.495(6)
C9 H9A 0.9600
C9 H9B 0.9600
C9 H9C 0.9600
C10 C11 1.399(6)
C10 C15 1.413(6)
C11 C12 1.366(6)
C11 H11 0.9300
C12 C13 1.382(7)
C13 C14 1.376(7)
C13 H13 0.9300
C14 C15 1.391(7)
C14 H14 0.9300

loop_
_geom_hbond_atom_site_label_D
_geom_hbond_atom_site_label_H
_geom_hbond_atom_site_label_A
_geom_hbond_site_symmetry_A
_geom_hbond_distance_DH
_geom_hbond_distance_HA
_geom_hbond_distance_DA
_geom_hbond_angle_DHA
_geom_hbond_publ_flag
O2 H2 N2 . 0.82 1.82 2.530(4) 143.8 y
N1 H1 O1 1_565 0.86 2.16 2.858(4) 137.5 y

loop_
_geom_torsion_atom_site_label_1
_geom_torsion_atom_site_label_2
_geom_torsion_atom_site_label_3
_geom_torsion_atom_site_label_4
_geom_torsion
C7 N1 N2 C8 -156.6(4)
C6 C1 C2 C3 -3.5(6)
Cl1 C1 C2 C3 174.4(3)
C6 C1 C2 C7 178.1(4)
Cl1 C1 C2 C7 -4.0(6)
C1 C2 C3 C4 2.4(6)
C7 C2 C3 C4 -179.0(4)
C2 C3 C4 C5 0.2(7)
C3 C4 C5 C6 -1.8(8)
C4 C5 C6 C1 0.7(7)
C2 C1 C6 C5 2.0(7)
Cl1 C1 C6 C5 -175.9(4)
N2 N1 C7 O1 5.5(6)
N2 N1 C7 C2 -172.0(3)
C3 C2 C7 O1 -35.1(6)
C1 C2 C7 O1 143.3(4)
C3 C2 C7 N1 142.5(4)
C1 C2 C7 N1 -39.1(6)
N1 N2 C8 C10 -178.4(3)
N1 N2 C8 C9 3.2(6)
N2 C8 C10 C11 -179.9(4)
C9 C8 C10 C11 -1.5(6)
N2 C8 C10 C15 -0.1(6)
C9 C8 C10 C15 178.3(4)
C15 C10 C11 C12 0.2(6)
C8 C10 C11 C12 -179.9(4)
C10 C11 C12 C13 0.5(7)
C10 C11 C12 Br1 -178.7(3)
C11 C12 C13 C14 -0.6(7)
Br1 C12 C13 C14 178.6(4)
C12 C13 C14 C15 0.0(7)
C13 C14 C15 O2 -178.6(4)
C13 C14 C15 C10 0.8(7)
C11 C10 C15 O2 178.4(4)
C8 C10 C15 O2 -1.4(7)
C11 C10 C15 C14 -0.9(6)
C8 C10 C15 C14 179.2(4)

loop_
_cod_related_entry_id
_cod_related_entry_database
_cod_related_entry_code
1 ChemSpider 30657265
